data_7719270
loop_
_publ_author_name
'Nafisa, ?'
'Mahiya, Kuldeep'
'Rana, Lata'

_publ_section_title
;
 Hydrazone-based dioxidomolybdenum(VI) complexes: catalytic oxidation of
 omeprazole sulfide.
;
_journal_issue 34
_journal_name_full 'Dalton transactions (Cambridge, England : 2003)'
_journal_page_first 12919
_journal_page_last 12932
_journal_paper_doi 10.1039/d5dt01503k
_journal_volume 54
_journal_year 2025
_chemical_formula_moiety 'C21 H28 Mo N4 O5'
_chemical_formula_sum 'C21 H28 Mo N4 O5'
_chemical_formula_weight 512.41
_space_group_crystal_system monoclinic
_space_group_IT_number 14
_space_group_name_Hall '-P 2yn'
_space_group_name_H-M_alt 'P 1 21/n 1'
_atom_sites_solution_hydrogens mixed
_atom_sites_solution_primary dual
_audit_creation_date 2025-01-17
_audit_creation_method
;
Olex2 1.5
(compiled 2024.02.16 svn.r378c4104 for OlexSys, GUI svn.r6928)
;
_audit_update_record
;
2025-06-21 deposited with the CCDC.	2025-08-01 downloaded from the CCDC.
;
_cell_angle_alpha 90
_cell_angle_beta 100.1352(6)
_cell_angle_gamma 90
_cell_formula_units_Z 4
_cell_length_a 6.83307(4)
_cell_length_b 24.99920(13)
_cell_length_c 14.20530(8)
_cell_measurement_reflns_used 25217
_cell_measurement_temperature 293
_cell_measurement_theta_max 67.9010
_cell_measurement_theta_min 3.5320
_cell_volume 2388.70(2)
_computing_cell_refinement 'CrysAlisPro 1.171.42.90a (Rigaku OD, 2023)'
_computing_data_collection 'CrysAlisPro 1.171.42.90a (Rigaku OD, 2023)'
_computing_data_reduction 'CrysAlisPro 1.171.42.90a (Rigaku OD, 2023)'
_computing_molecular_graphics 'Olex2 1.5 (Dolomanov et al., 2009)'
_computing_publication_material 'Olex2 1.5 (Dolomanov et al., 2009)'
_computing_structure_refinement 'SHELXL 2019/3 (Sheldrick, 2015)'
_computing_structure_solution 'SHELXT 2018/2 (Sheldrick, 2018)'
_diffrn_ambient_temperature 293
_diffrn_detector 'Hybrid Pixel Array Detector'
_diffrn_detector_area_resol_mean 10.0000
_diffrn_detector_type HyPix3000
_diffrn_measured_fraction_theta_full 0.997
_diffrn_measured_fraction_theta_max 0.995
_diffrn_measurement_details
;
List of Runs (angles in degrees, time in seconds):

  # Type    Start    End  Width  t~exp~   \w     \q     \k     \f   Frames
#--------------------------------------------------------------------------
  1  \w    -35.00  24.00   0.50    0.20    --   40.83 -11.00-180.00  118
  2  \w    -35.00  24.00   0.50    0.20    --   40.83 -11.00-120.00  118
  3  \w    -25.00  48.00   0.50    0.20    --   40.83 -43.00 -30.00  146
  4  \w    -35.00  24.00   0.50    0.20    --   40.83 -11.00 -60.00  118
  5  \w     29.00  57.00   0.50    0.26    --   96.04 -50.00-180.00   56
  6  \w     29.00  57.00   0.50    0.26    --   96.04 -50.00-150.00   56
  7  \w     27.00 105.00   0.50    0.26    --   96.04 -77.00 -30.00  156
  8  \w     28.00  83.00   0.50    0.26    --   96.04 -68.00  30.00  110
  9  \w     27.00 105.00   0.50    0.26    --   96.04 -77.00 120.00  156
 10  \w     29.00  57.00   0.50    0.26    --   96.04 -50.00 150.00   56
 11  \w     23.00 106.00   0.50    0.26    --   96.04 -96.00  30.00  166
 12  \w     41.00 101.00   0.50    0.20    --   40.83-139.00 175.00  120
 13  \w     41.00 123.00   0.50    0.26    --   96.04-139.00 175.00  164
 14  \w     37.00 117.00   0.50    0.26    --   96.04-131.00  -9.00  160
 15  \w     44.00 127.00   0.50    0.26    --   96.04-145.00 -30.00  166
 16  \w     37.00  94.00   0.50    0.20    --   40.83-131.00  -9.00  114
 17  \w    -24.00  35.00   0.50    0.20    --  -40.83  11.00-180.00  118
 18  \w    -37.00  27.00   0.50    0.20    --  -40.83  32.00-120.00  128
 19  \w    -24.00  35.00   0.50    0.20    --  -40.83  11.00 -60.00  118
 20  \w    -47.00 -15.00   0.50    0.26    --  -82.50  42.00  30.00   64
 21  \w    -47.00 -15.00   0.50    0.26    --  -82.50  42.00  90.00   64
 22  \w    -47.00 -15.00   0.50    0.26    --  -82.50  42.00 120.00   64
 23  \w    -91.00 -15.00   0.50    0.20    --  -40.83 131.00  60.00  152
 24  \w    -91.00 -17.00   0.50    0.26    --  -82.50 131.00  60.00  148
 25  \w    -97.00 -20.00   0.50    0.26    --  -82.50 139.00-124.00  154
 26  \w    -97.00 -20.00   0.50    0.20    --  -40.83 139.00-124.00  154
 27  \w     81.00 166.00   0.50    0.26    --   96.04  25.00  60.00  170
 28  \w     69.00 165.00   0.50    0.26    --   96.04  77.00 120.00  192
 29  \w     72.00 164.00   0.50    0.26    --   96.04  68.00  90.00  184
 30  \w     72.00 164.00   0.50    0.26    --   96.04  68.00  60.00  184
 31  \w     72.00 164.00   0.50    0.26    --   96.04  68.00   0.00  184
 32  \w     18.00 109.00   0.50    0.20    --   40.83  65.00-120.00  182
 33  \w     74.00 163.00   0.50    0.26    --   96.04  59.00-180.00  178
 34  \w     81.00 166.00   0.50    0.26    --   96.04  25.00-120.00  170
 35  \w     77.00 163.00   0.50    0.26    --   96.04  50.00 -60.00  172
 36  \w     79.00 162.00   0.50    0.26    --   96.04  42.00 150.00  166
 37  \w     74.00 163.00   0.50    0.26    --   96.04  59.00 -30.00  178
 38  \w    105.00 170.00   0.50    0.26    --   96.04  96.00-150.00  130
 39  \w    105.00 170.00   0.50    0.26    --   96.04  96.00-120.00  130
 40  \w     85.00 163.00   0.50    0.26    --   96.04 139.00-124.00  156
 41  \w     99.00 160.00   0.50    0.26    --   96.04 117.00 -90.00  122
 42  \w     91.00 162.00   0.50    0.26    --   96.04 131.00  60.00  142
 43  \w     99.00 160.00   0.50    0.26    --   96.04 117.00 -30.00  122
 44  \w      8.00  35.00   0.50    0.20    --   40.83  93.00-170.67   54
 45  \w     12.00  43.00   0.50    0.20    --   40.83  83.00 -85.95   62
 46  \w     13.00  43.00   0.50    0.20    --   40.83  81.00 -37.76   60
 47  \w     11.00  43.00   0.50    0.20    --   40.83  85.00  -1.07   64
 48  \w     13.00  43.00   0.50    0.20    --   40.83  82.00  59.79   60
 49  \w     13.00  43.00   0.50    0.20    --   40.83  81.00  98.08   60
 50  \w     13.00  43.00   0.50    0.20    --   40.83  81.00 152.68   60
 51  \w   -107.00 -24.00   0.50    0.20    --  -40.83 -43.00 150.00  166
 52  \w   -108.00 -17.00   0.50    0.20    --  -40.83 -65.00 120.00  182
 53  \w   -107.00 -24.00   0.50    0.20    --  -40.83 -43.00  30.00  166
 54  \w   -108.00 -21.00   0.50    0.20    --  -40.83 -54.00   0.00  174
 55  \w   -108.00 -21.00   0.50    0.20    --  -40.83 -54.00 -60.00  174
 56  \w   -151.00 -55.00   0.50    0.26    --  -82.50 -77.00 -60.00  192
 57  \w   -151.00 -55.00   0.50    0.26    --  -82.50 -77.00-120.00  192
 58  \w   -150.00 -69.00   0.50    0.26    --  -82.50 -33.00-120.00  162
 59  \w   -151.00 -56.00   0.50    0.26    --  -82.50 -74.00  18.99  190
 60  \w   -148.00 -69.00   0.50    0.26    --  -82.50-131.00  -9.00  158
 61  \w   -151.00 -63.00   0.50    0.26    --  -82.50-139.00 175.00  176
;
_diffrn_measurement_device 'four-circle diffractometer'
_diffrn_measurement_device_type 'XtaLAB Synergy, Dualflex, HyPix3000'
_diffrn_measurement_method '\w scans'
_diffrn_orient_matrix_type 'CrysAlisPro convention (1999,Acta A55,543-557)'
_diffrn_orient_matrix_UB_11 -0.0948377000
_diffrn_orient_matrix_UB_12 -0.0556703000
_diffrn_orient_matrix_UB_13 -0.0200635000
_diffrn_orient_matrix_UB_21 0.1942787000
_diffrn_orient_matrix_UB_22 -0.0263238000
_diffrn_orient_matrix_UB_23 0.0503993000
_diffrn_orient_matrix_UB_31 -0.0756701000
_diffrn_orient_matrix_UB_32 0.0021863000
_diffrn_orient_matrix_UB_33 0.0958866000
_diffrn_radiation_monochromator mirror
_diffrn_radiation_probe x-ray
_diffrn_radiation_type 'Cu K\a'
_diffrn_radiation_wavelength 1.54184
_diffrn_reflns_av_R_equivalents 0.0279
_diffrn_reflns_av_unetI/netI 0.0139
_diffrn_reflns_Laue_measured_fraction_full 0.997
_diffrn_reflns_Laue_measured_fraction_max 0.995
_diffrn_reflns_limit_h_max 8
_diffrn_reflns_limit_h_min -8
_diffrn_reflns_limit_k_max 30
_diffrn_reflns_limit_k_min -30
_diffrn_reflns_limit_l_max 17
_diffrn_reflns_limit_l_min -15
_diffrn_reflns_number 36941
_diffrn_reflns_point_group_measured_fraction_full 0.997
_diffrn_reflns_point_group_measured_fraction_max 0.995
_diffrn_reflns_theta_full 67.684
_diffrn_reflns_theta_max 68.040
_diffrn_reflns_theta_min 3.536
_diffrn_source 'micro-focus sealed X-ray tube'
_diffrn_source_type 'PhotonJet (Cu) X-ray Source'
_exptl_absorpt_coefficient_mu 4.809
_exptl_absorpt_correction_T_max 1.00000
_exptl_absorpt_correction_T_min 0.59570
_exptl_absorpt_correction_type multi-scan
_exptl_absorpt_process_details
;
CrysAlisPro 1.171.42.90a (Rigaku Oxford Diffraction, 2023)
Empirical absorption correction using spherical harmonics,
implemented in SCALE3 ABSPACK scaling algorithm.
;
_exptl_crystal_colour 'clear yellowish orange'
_exptl_crystal_colour_lustre clear
_exptl_crystal_colour_modifier yellowish
_exptl_crystal_colour_primary orange
_exptl_crystal_density_diffrn 1.425
_exptl_crystal_description block
_exptl_crystal_F_000 1056
_exptl_crystal_size_max 0.16
_exptl_crystal_size_mid 0.13
_exptl_crystal_size_min 0.11
_refine_diff_density_max 0.262
_refine_diff_density_min -0.619
_refine_diff_density_rms 0.062
_refine_ls_extinction_method none
_refine_ls_goodness_of_fit_ref 1.035
_refine_ls_hydrogen_treatment mixed
_refine_ls_matrix_type full
_refine_ls_number_parameters 289
_refine_ls_number_reflns 4338
_refine_ls_number_restraints 3
_refine_ls_restrained_S_all 1.035
_refine_ls_R_factor_all 0.0263
_refine_ls_R_factor_gt 0.0247
_refine_ls_shift/su_max 0.001
_refine_ls_shift/su_mean 0.000
_refine_ls_structure_factor_coef Fsqd
_refine_ls_weighting_details 'w=1/[\s^2^(Fo^2^)+(0.0401P)^2^+0.8029P] where P=(Fo^2^+2Fc^2^)/3'
_refine_ls_weighting_scheme calc
_refine_ls_wR_factor_gt 0.0667
_refine_ls_wR_factor_ref 0.0678
_reflns_Friedel_coverage 0.000
_reflns_number_gt 4061
_reflns_number_total 4338
_reflns_threshold_expression 'I > 2\s(I)'
_cod_data_source_file d5dt01503k2.cif
_cod_data_source_block TC
_cod_depositor_comments 'Adding full bibliography for 7719267--7719270.cif.'
_cod_database_code 7719270
_shelx_shelxl_version_number 2019/3
_shelx_space_group_comment
;
The symmetry employed for this shelxl refinement is uniquely defined
by the following loop, which should always be used as a source of
symmetry information in preference to the above space-group names.
They are only intended as comments.
;
_shelx_estimated_absorpt_t_max 0.620
_shelx_estimated_absorpt_t_min 0.513
_olex2_refinement_description
;
1. Fixed Uiso
 At 1.2 times of:
  All C(H) groups
 At 1.5 times of:
  All C(H,H,H) groups, All O(H) groups
2. Restrained distances
 O5-H5
 0.85 with sigma of 0.01
 C21-H5
 1.873381 with sigma of 0.02
 Mo1-H5
 2.877017 with sigma of 0.02
3.a Me refined with riding coordinates:
 C21(H21a,H21b,H21c)
3.b Aromatic/amide H refined with riding coordinates:
 C1(H1), C2(H2), C3(H3), C6(H6), C10(H10), C12(H12)
3.c Idealised Me refined as rotating group:
 C14(H14a,H14b,H14c), C15(H15a,H15b,H15c), C16(H16a,H16b,H16c), C18(H18a,H18b,
 H18c), C19(H19a,H19b,H19c), C20(H20a,H20b,H20c)
;
_olex2_submission_special_instructions 'No special instructions were received'
_oxdiff_exptl_absorpt_empirical_details
;
Empirical correction (ABSPACK) includes:
- Absorption correction using spherical harmonics
- Frame scaling
;
_oxdiff_exptl_absorpt_empirical_full_max 1.321
_oxdiff_exptl_absorpt_empirical_full_min 0.820

loop_
_space_group_symop_operation_xyz
'x, y, z'
'-x+1/2, y+1/2, -z+1/2'
'-x, -y, -z'
'x-1/2, -y-1/2, z-1/2'

loop_
_atom_site_label
_atom_site_type_symbol
_atom_site_fract_x
_atom_site_fract_y
_atom_site_fract_z
_atom_site_U_iso_or_equiv
_atom_site_adp_type
_atom_site_occupancy
_atom_site_site_symmetry_order
_atom_site_calc_flag
_atom_site_refinement_flags_posn
_atom_site_refinement_flags_adp
_atom_site_refinement_flags_occupancy
_atom_site_disorder_assembly
_atom_site_disorder_group
Mo1 Mo 0.23735(2) 0.47624(2) 0.25347(2) 0.03444(7) Uani 1 1 d D . . . .
O1 O 0.2121(2) 0.43010(5) 0.36840(9) 0.0413(3) Uani 1 1 d . . . . .
O2 O 0.3492(2) 0.53872(5) 0.20348(9) 0.0421(3) Uani 1 1 d . . . . .
O3 O -0.0060(2) 0.49125(7) 0.22146(11) 0.0539(4) Uani 1 1 d . . . . .
O4 O 0.2798(2) 0.42492(5) 0.18187(10) 0.0483(4) Uani 1 1 d . . . . .
O5 O 0.5702(2) 0.46441(6) 0.31849(12) 0.0496(4) Uani 1 1 d D . . . .
H5 H 0.639(2) 0.4884(6) 0.3506(18) 0.074 Uiso 1 1 d D U . . .
N1 N 0.2770(2) 0.52831(5) 0.38398(11) 0.0324(3) Uani 1 1 d . . . . .
N2 N 0.2563(2) 0.50343(6) 0.46924(11) 0.0355(3) Uani 1 1 d . . . . .
N3 N 0.2168(2) 0.43942(6) 0.62027(11) 0.0382(4) Uani 1 1 d . . . . .
N4 N 0.1322(3) 0.33090(7) 0.59004(15) 0.0620(5) Uani 1 1 d . . . . .
C1 C 0.1518(4) 0.36410(8) 0.51847(16) 0.0525(5) Uani 1 1 d . . . . .
H1 H 0.135613 0.350505 0.456646 0.063 Uiso 1 1 calc R U . . .
C2 C 0.1552(3) 0.35272(9) 0.67560(17) 0.0534(6) Uani 1 1 d . . . . .
H2 H 0.144021 0.331148 0.727715 0.064 Uiso 1 1 calc R U . . .
C3 C 0.1955(3) 0.40657(9) 0.69085(15) 0.0444(5) Uani 1 1 d . . . . .
H3 H 0.207920 0.420109 0.752595 0.053 Uiso 1 1 calc R U . . .
C4 C 0.1953(3) 0.41783(7) 0.53269(14) 0.0360(4) Uani 1 1 d . . . . .
C5 C 0.2221(3) 0.45312(7) 0.45268(13) 0.0346(4) Uani 1 1 d . . . . .
C6 C 0.3039(3) 0.57943(7) 0.38786(13) 0.0345(4) Uani 1 1 d . . . . .
H6 H 0.310749 0.596078 0.446893 0.041 Uiso 1 1 calc R U . . .
C7 C 0.3239(3) 0.61227(7) 0.30744(13) 0.0340(4) Uani 1 1 d . . . . .
C8 C 0.3387(3) 0.59191(7) 0.21685(13) 0.0345(4) Uani 1 1 d . . . . .
C9 C 0.3553(3) 0.62676(8) 0.14046(14) 0.0404(4) Uani 1 1 d . . . . .
C10 C 0.3540(3) 0.68125(8) 0.16044(16) 0.0465(5) Uani 1 1 d . . . . .
H10 H 0.362320 0.704815 0.110640 0.056 Uiso 1 1 calc R U . . .
C11 C 0.3410(3) 0.70326(8) 0.24946(15) 0.0440(5) Uani 1 1 d . . . . .
C12 C 0.3276(3) 0.66812(7) 0.32234(15) 0.0404(4) Uani 1 1 d . . . . .
H12 H 0.320739 0.681395 0.382828 0.048 Uiso 1 1 calc R U . . .
C13 C 0.3743(4) 0.60570(9) 0.04085(15) 0.0549(6) Uani 1 1 d . . . . .
C14 C 0.1919(5) 0.57204(13) 0.00007(19) 0.0855(9) Uani 1 1 d . . . . .
H14A H 0.183012 0.542036 0.041283 0.128 Uiso 1 1 calc R U . . .
H14B H 0.204030 0.559450 -0.062488 0.128 Uiso 1 1 calc R U . . .
H14C H 0.074217 0.593528 -0.004167 0.128 Uiso 1 1 calc R U . . .
C15 C 0.5642(5) 0.57210(11) 0.04732(18) 0.0718(8) Uani 1 1 d . . . . .
H15A H 0.677993 0.594051 0.070037 0.108 Uiso 1 1 calc R U . . .
H15B H 0.573516 0.558323 -0.014821 0.108 Uiso 1 1 calc R U . . .
H15C H 0.559886 0.542893 0.090795 0.108 Uiso 1 1 calc R U . . .
C16 C 0.3910(6) 0.65169(12) -0.0293(2) 0.0904(10) Uani 1 1 d . . . . .
H16A H 0.273987 0.673606 -0.035776 0.136 Uiso 1 1 calc R U . . .
H16B H 0.403396 0.637197 -0.090538 0.136 Uiso 1 1 calc R U . . .
H16C H 0.505909 0.672964 -0.005305 0.136 Uiso 1 1 calc R U . . .
C17 C 0.3392(4) 0.76404(9) 0.2622(2) 0.0599(6) Uani 1 1 d . . . . .
C18 C 0.1600(5) 0.78740(12) 0.1932(3) 0.0979(12) Uani 1 1 d . . . . .
H18A H 0.167118 0.776874 0.128926 0.147 Uiso 1 1 calc R U . . .
H18B H 0.162453 0.825718 0.197707 0.147 Uiso 1 1 calc R U . . .
H18C H 0.038963 0.774148 0.210130 0.147 Uiso 1 1 calc R U . . .
C19 C 0.3251(7) 0.77995(10) 0.3647(3) 0.0997(13) Uani 1 1 d . . . . .
H19A H 0.202391 0.766960 0.380082 0.150 Uiso 1 1 calc R U . . .
H19B H 0.329489 0.818217 0.370344 0.150 Uiso 1 1 calc R U . . .
H19C H 0.434657 0.764680 0.407919 0.150 Uiso 1 1 calc R U . . .
C20 C 0.5293(5) 0.78828(10) 0.2381(2) 0.0753(8) Uani 1 1 d . . . . .
H20A H 0.642334 0.773558 0.279767 0.113 Uiso 1 1 calc R U . . .
H20B H 0.526992 0.826368 0.246369 0.113 Uiso 1 1 calc R U . . .
H20C H 0.538188 0.780155 0.172909 0.113 Uiso 1 1 calc R U . . .
C21 C 0.6815(4) 0.41747(9) 0.3205(2) 0.0593(6) Uani 1 1 d D . . . .
H21A H 0.815427 0.424206 0.351923 0.089 Uiso 1 1 calc R U . . .
H21B H 0.623530 0.390285 0.354617 0.089 Uiso 1 1 calc R U . . .
H21C H 0.682096 0.405633 0.256229 0.089 Uiso 1 1 calc R U . . .

loop_
_atom_site_aniso_label
_atom_site_aniso_U_11
_atom_site_aniso_U_22
_atom_site_aniso_U_33
_atom_site_aniso_U_23
_atom_site_aniso_U_13
_atom_site_aniso_U_12
Mo1 0.04540(11) 0.02743(10) 0.03009(11) -0.00495(5) 0.00555(7) -0.00203(5)
O1 0.0581(8) 0.0298(7) 0.0364(7) -0.0039(5) 0.0095(6) -0.0075(6)
O2 0.0639(9) 0.0292(6) 0.0357(7) -0.0028(5) 0.0156(6) 0.0006(6)
O3 0.0511(9) 0.0573(9) 0.0500(9) -0.0080(7) -0.0004(7) 0.0030(7)
O4 0.0679(9) 0.0366(7) 0.0412(8) -0.0100(6) 0.0119(7) -0.0043(7)
O5 0.0449(8) 0.0354(7) 0.0656(10) -0.0139(7) 0.0018(7) 0.0010(6)
N1 0.0390(8) 0.0296(8) 0.0294(8) -0.0004(6) 0.0084(6) -0.0009(6)
N2 0.0433(8) 0.0314(8) 0.0330(8) -0.0010(6) 0.0099(7) -0.0041(6)
N3 0.0390(8) 0.0399(8) 0.0364(8) 0.0038(7) 0.0082(7) 0.0010(7)
N4 0.0812(14) 0.0397(10) 0.0668(13) 0.0098(9) 0.0180(11) -0.0128(9)
C1 0.0709(15) 0.0387(11) 0.0494(13) -0.0003(9) 0.0146(11) -0.0108(10)
C2 0.0529(12) 0.0534(13) 0.0559(14) 0.0199(11) 0.0149(10) -0.0013(10)
C3 0.0407(10) 0.0521(12) 0.0413(11) 0.0081(9) 0.0098(8) 0.0026(9)
C4 0.0350(9) 0.0339(9) 0.0393(10) 0.0037(8) 0.0075(8) -0.0015(7)
C5 0.0364(9) 0.0342(9) 0.0336(9) -0.0002(8) 0.0070(7) -0.0012(7)
C6 0.0399(9) 0.0300(9) 0.0350(10) -0.0069(7) 0.0102(8) -0.0012(7)
C7 0.0373(9) 0.0283(9) 0.0381(10) 0.0004(7) 0.0114(8) 0.0008(7)
C8 0.0373(9) 0.0284(9) 0.0380(10) -0.0009(7) 0.0072(8) 0.0017(7)
C9 0.0467(10) 0.0370(10) 0.0374(10) 0.0039(8) 0.0068(8) 0.0029(8)
C10 0.0577(12) 0.0345(10) 0.0485(12) 0.0097(9) 0.0125(10) 0.0039(9)
C11 0.0494(11) 0.0288(10) 0.0570(13) 0.0034(9) 0.0180(9) 0.0014(8)
C12 0.0466(10) 0.0297(9) 0.0483(11) -0.0053(8) 0.0178(9) -0.0019(8)
C13 0.0853(17) 0.0470(12) 0.0322(11) 0.0047(9) 0.0093(11) 0.0001(11)
C14 0.110(2) 0.091(2) 0.0470(15) -0.0106(14) -0.0093(15) -0.0133(18)
C15 0.104(2) 0.0729(17) 0.0470(14) -0.0033(12) 0.0365(14) 0.0122(15)
C16 0.159(3) 0.0710(18) 0.0451(14) 0.0130(13) 0.0294(17) 0.0031(19)
C17 0.0775(17) 0.0289(10) 0.0797(18) 0.0024(11) 0.0311(14) 0.0008(11)
C18 0.090(2) 0.0430(14) 0.161(4) 0.0204(19) 0.022(2) 0.0215(15)
C19 0.173(4) 0.0326(13) 0.113(3) -0.0155(15) 0.077(3) -0.0073(16)
C20 0.092(2) 0.0439(13) 0.094(2) 0.0010(14) 0.0275(16) -0.0215(13)
C21 0.0553(13) 0.0426(12) 0.0788(17) -0.0050(11) 0.0087(12) 0.0055(10)

loop_
_atom_type_symbol
_atom_type_description
_atom_type_scat_dispersion_real
_atom_type_scat_dispersion_imag
_atom_type_scat_source
C C 0.0181 0.0091 'International Tables Vol C Tables 4.2.6.8 and 6.1.1.4'
H H 0.0000 0.0000 'International Tables Vol C Tables 4.2.6.8 and 6.1.1.4'
Mo Mo -0.0483 2.7339 'International Tables Vol C Tables 4.2.6.8 and 6.1.1.4'
N N 0.0311 0.0180 'International Tables Vol C Tables 4.2.6.8 and 6.1.1.4'
O O 0.0492 0.0322 'International Tables Vol C Tables 4.2.6.8 and 6.1.1.4'

loop_
_geom_angle_atom_site_label_1
_geom_angle_atom_site_label_2
_geom_angle_atom_site_label_3
_geom_angle
_geom_angle_site_symmetry_1
_geom_angle_site_symmetry_3
_geom_angle_publ_flag
O1 Mo1 O5 79.83(6) . . ?
O1 Mo1 N1 71.34(5) . . ?
O2 Mo1 O1 148.35(5) . . ?
O2 Mo1 O5 79.94(6) . . ?
O2 Mo1 N1 80.58(5) . . ?
O3 Mo1 O1 97.11(7) . . ?
O3 Mo1 O2 99.00(7) . . ?
O3 Mo1 O4 105.75(7) . . ?
O3 Mo1 O5 170.77(7) . . ?
O3 Mo1 N1 93.64(7) . . ?
O4 Mo1 O1 95.75(6) . . ?
O4 Mo1 O2 105.76(7) . . ?
O4 Mo1 O5 83.29(6) . . ?
O4 Mo1 N1 158.09(7) . . ?
N1 Mo1 O5 77.14(5) . . ?
C5 O1 Mo1 118.92(11) . . ?
C8 O2 Mo1 135.50(12) . . ?
Mo1 O5 H5 122.6(12) . . ?
C21 O5 Mo1 127.46(13) . . ?
C21 O5 H5 109.6(12) . . ?
N2 N1 Mo1 116.40(10) . . ?
C6 N1 Mo1 127.26(13) . . ?
C6 N1 N2 116.17(15) . . ?
C5 N2 N1 108.62(14) . . ?
C3 N3 C4 116.38(17) . . ?
C2 N4 C1 115.67(19) . . ?
N4 C1 H1 118.7 . . ?
N4 C1 C4 122.7(2) . . ?
C4 C1 H1 118.7 . . ?
N4 C2 H2 118.8 . . ?
N4 C2 C3 122.4(2) . . ?
C3 C2 H2 118.8 . . ?
N3 C3 C2 122.0(2) . . ?
N3 C3 H3 119.0 . . ?
C2 C3 H3 119.0 . . ?
N3 C4 C1 120.83(19) . . ?
N3 C4 C5 117.77(16) . . ?
C1 C4 C5 121.39(18) . . ?
O1 C5 C4 116.40(16) . . ?
N2 C5 O1 124.62(17) . . ?
N2 C5 C4 118.98(16) . . ?
N1 C6 H6 117.8 . . ?
N1 C6 C7 124.48(17) . . ?
C7 C6 H6 117.8 . . ?
C8 C7 C6 123.74(16) . . ?
C8 C7 C12 119.59(17) . . ?
C12 C7 C6 116.67(17) . . ?
O2 C8 C7 120.10(16) . . ?
O2 C8 C9 119.17(17) . . ?
C7 C8 C9 120.61(16) . . ?
C8 C9 C13 121.85(17) . . ?
C10 C9 C8 116.30(18) . . ?
C10 C9 C13 121.85(18) . . ?
C9 C10 H10 117.5 . . ?
C9 C10 C11 125.04(19) . . ?
C11 C10 H10 117.5 . . ?
C10 C11 C17 120.10(19) . . ?
C12 C11 C10 117.00(18) . . ?
C12 C11 C17 122.9(2) . . ?
C7 C12 H12 119.3 . . ?
C11 C12 C7 121.44(19) . . ?
C11 C12 H12 119.3 . . ?
C9 C13 C16 111.61(19) . . ?
C14 C13 C9 110.0(2) . . ?
C14 C13 C15 110.2(2) . . ?
C14 C13 C16 108.3(2) . . ?
C15 C13 C9 109.87(18) . . ?
C15 C13 C16 106.8(2) . . ?
C13 C14 H14A 109.5 . . ?
C13 C14 H14B 109.5 . . ?
C13 C14 H14C 109.5 . . ?
H14A C14 H14B 109.5 . . ?
H14A C14 H14C 109.5 . . ?
H14B C14 H14C 109.5 . . ?
C13 C15 H15A 109.5 . . ?
C13 C15 H15B 109.5 . . ?
C13 C15 H15C 109.5 . . ?
H15A C15 H15B 109.5 . . ?
H15A C15 H15C 109.5 . . ?
H15B C15 H15C 109.5 . . ?
C13 C16 H16A 109.5 . . ?
C13 C16 H16B 109.5 . . ?
C13 C16 H16C 109.5 . . ?
H16A C16 H16B 109.5 . . ?
H16A C16 H16C 109.5 . . ?
H16B C16 H16C 109.5 . . ?
C11 C17 C18 108.8(2) . . ?
C19 C17 C11 112.0(2) . . ?
C19 C17 C18 109.3(3) . . ?
C20 C17 C11 110.1(2) . . ?
C20 C17 C18 108.6(2) . . ?
C20 C17 C19 108.0(3) . . ?
C17 C18 H18A 109.5 . . ?
C17 C18 H18B 109.5 . . ?
C17 C18 H18C 109.5 . . ?
H18A C18 H18B 109.5 . . ?
H18A C18 H18C 109.5 . . ?
H18B C18 H18C 109.5 . . ?
C17 C19 H19A 109.5 . . ?
C17 C19 H19B 109.5 . . ?
C17 C19 H19C 109.5 . . ?
H19A C19 H19B 109.5 . . ?
H19A C19 H19C 109.5 . . ?
H19B C19 H19C 109.5 . . ?
C17 C20 H20A 109.5 . . ?
C17 C20 H20B 109.5 . . ?
C17 C20 H20C 109.5 . . ?
H20A C20 H20B 109.5 . . ?
H20A C20 H20C 109.5 . . ?
H20B C20 H20C 109.5 . . ?
O5 C21 H21A 109.5 . . ?
O5 C21 H21B 109.5 . . ?
O5 C21 H21C 109.5 . . ?
H21A C21 H21B 109.5 . . ?
H21A C21 H21C 109.5 . . ?
H21B C21 H21C 109.5 . . ?

loop_
_geom_bond_atom_site_label_1
_geom_bond_atom_site_label_2
_geom_bond_distance
_geom_bond_site_symmetry_2
_geom_bond_publ_flag
Mo1 O1 2.0310(13) . ?
Mo1 O2 1.9287(13) . ?
Mo1 O3 1.6873(15) . ?
Mo1 O4 1.6936(13) . ?
Mo1 O5 2.3179(15) . ?
Mo1 N1 2.2423(15) . ?
O1 C5 1.319(2) . ?
O2 C8 1.347(2) . ?
O5 H5 0.844(9) . ?
O5 C21 1.396(3) . ?
N1 N2 1.391(2) . ?
N1 C6 1.291(2) . ?
N2 C5 1.293(2) . ?
N3 C3 1.324(3) . ?
N3 C4 1.340(2) . ?
N4 C1 1.337(3) . ?
N4 C2 1.316(3) . ?
C1 H1 0.9300 . ?
C1 C4 1.383(3) . ?
C2 H2 0.9300 . ?
C2 C3 1.383(3) . ?
C3 H3 0.9300 . ?
C4 C5 1.475(3) . ?
C6 H6 0.9300 . ?
C6 C7 1.433(3) . ?
C7 C8 1.404(3) . ?
C7 C12 1.412(2) . ?
C8 C9 1.412(3) . ?
C9 C10 1.392(3) . ?
C9 C13 1.537(3) . ?
C10 H10 0.9300 . ?
C10 C11 1.396(3) . ?
C11 C12 1.373(3) . ?
C11 C17 1.530(3) . ?
C12 H12 0.9300 . ?
C13 C14 1.531(4) . ?
C13 C15 1.535(4) . ?
C13 C16 1.539(3) . ?
C14 H14A 0.9600 . ?
C14 H14B 0.9600 . ?
C14 H14C 0.9600 . ?
C15 H15A 0.9600 . ?
C15 H15B 0.9600 . ?
C15 H15C 0.9600 . ?
C16 H16A 0.9600 . ?
C16 H16B 0.9600 . ?
C16 H16C 0.9600 . ?
C17 C18 1.542(5) . ?
C17 C19 1.528(4) . ?
C17 C20 1.526(4) . ?
C18 H18A 0.9600 . ?
C18 H18B 0.9600 . ?
C18 H18C 0.9600 . ?
C19 H19A 0.9600 . ?
C19 H19B 0.9600 . ?
C19 H19C 0.9600 . ?
C20 H20A 0.9600 . ?
C20 H20B 0.9600 . ?
C20 H20C 0.9600 . ?
C21 H21A 0.9600 . ?
C21 H21B 0.9600 . ?
C21 H21C 0.9600 . ?

loop_
_geom_hbond_atom_site_label_D
_geom_hbond_atom_site_label_H
_geom_hbond_atom_site_label_A
_geom_hbond_distance_DH
_geom_hbond_distance_HA
_geom_hbond_distance_DA
_geom_hbond_angle_DHA
_geom_hbond_site_symmetry_A
_geom_hbond_publ_flag
O5 H5 N3 0.844(9) 2.064(13) 2.865(2) 158(3) 3_666 yes

loop_
_geom_torsion_atom_site_label_1
_geom_torsion_atom_site_label_2
_geom_torsion_atom_site_label_3
_geom_torsion_atom_site_label_4
_geom_torsion
_geom_torsion_site_symmetry_1
_geom_torsion_site_symmetry_2
_geom_torsion_site_symmetry_3
_geom_torsion_site_symmetry_4
_geom_torsion_publ_flag
Mo1 O1 C5 N2 -3.3(2) . . . . ?
Mo1 O1 C5 C4 177.80(12) . . . . ?
Mo1 O2 C8 C7 34.7(3) . . . . ?
Mo1 O2 C8 C9 -149.23(15) . . . . ?
Mo1 N1 N2 C5 1.62(18) . . . . ?
Mo1 N1 C6 C7 -3.5(3) . . . . ?
O2 C8 C9 C10 -176.66(18) . . . . ?
O2 C8 C9 C13 3.2(3) . . . . ?
N1 N2 C5 O1 0.9(2) . . . . ?
N1 N2 C5 C4 179.76(15) . . . . ?
N1 C6 C7 C8 -7.4(3) . . . . ?
N1 C6 C7 C12 172.33(18) . . . . ?
N2 N1 C6 C7 -178.58(16) . . . . ?
N3 C4 C5 O1 175.95(16) . . . . ?
N3 C4 C5 N2 -3.0(3) . . . . ?
N4 C1 C4 N3 -1.1(3) . . . . ?
N4 C1 C4 C5 178.1(2) . . . . ?
N4 C2 C3 N3 -1.2(3) . . . . ?
C1 N4 C2 C3 0.5(3) . . . . ?
C1 C4 C5 O1 -3.2(3) . . . . ?
C1 C4 C5 N2 177.85(19) . . . . ?
C2 N4 C1 C4 0.6(4) . . . . ?
C3 N3 C4 C1 0.4(3) . . . . ?
C3 N3 C4 C5 -178.81(16) . . . . ?
C4 N3 C3 C2 0.7(3) . . . . ?
C6 N1 N2 C5 177.26(16) . . . . ?
C6 C7 C8 O2 -4.9(3) . . . . ?
C6 C7 C8 C9 179.09(17) . . . . ?
C6 C7 C12 C11 -178.29(18) . . . . ?
C7 C8 C9 C10 -0.6(3) . . . . ?
C7 C8 C9 C13 179.26(18) . . . . ?
C8 C7 C12 C11 1.5(3) . . . . ?
C8 C9 C10 C11 1.1(3) . . . . ?
C8 C9 C13 C14 60.0(3) . . . . ?
C8 C9 C13 C15 -61.4(3) . . . . ?
C8 C9 C13 C16 -179.8(2) . . . . ?
C9 C10 C11 C12 -0.4(3) . . . . ?
C9 C10 C11 C17 -179.5(2) . . . . ?
C10 C9 C13 C14 -120.1(2) . . . . ?
C10 C9 C13 C15 118.4(2) . . . . ?
C10 C9 C13 C16 0.1(3) . . . . ?
C10 C11 C12 C7 -1.0(3) . . . . ?
C10 C11 C17 C18 59.3(3) . . . . ?
C10 C11 C17 C19 -179.8(3) . . . . ?
C10 C11 C17 C20 -59.6(3) . . . . ?
C12 C7 C8 O2 175.40(17) . . . . ?
C12 C7 C8 C9 -0.6(3) . . . . ?
C12 C11 C17 C18 -119.8(3) . . . . ?
C12 C11 C17 C19 1.1(4) . . . . ?
C12 C11 C17 C20 121.3(3) . . . . ?
C13 C9 C10 C11 -178.7(2) . . . . ?
C17 C11 C12 C7 178.1(2) . . . . ?
